data_1573706
_journal_paper_doi 10.1039/D4SC08530B
_chemical_formula_moiety 'C15 H15 N3 O S'
_chemical_formula_sum 'C15 H15 N3 O S'
_chemical_formula_weight 285.36
_space_group_crystal_system monoclinic
_space_group_IT_number 14
_space_group_name_Hall '-P 2yn'
_space_group_name_H-M_alt 'P 1 21/n 1'
_atom_sites_solution_hydrogens mixed
_atom_sites_solution_primary direct
_audit_creation_method
;FinalCif V137 by Daniel Kratzert, Freiburg 2024, 
https://dkratzert.de/finalcif.html
;
_audit_update_record
;
2024-05-24 deposited with the CCDC.	2025-01-09 downloaded from the CCDC.
;
_cell_angle_alpha 90
_cell_angle_beta 98.52(2)
_cell_angle_gamma 90
_cell_formula_units_Z 8
_cell_length_a 9.889(8)
_cell_length_b 23.89(2)
_cell_length_c 12.335(10)
_cell_measurement_reflns_used 9948
_cell_measurement_temperature 100(2)
_cell_measurement_theta_max 29.8315
_cell_measurement_theta_min 2.25
_cell_volume 2882(4)
_computing_cell_refinement 'SAINT V8.40B'
_computing_data_collection 'Bruker BIS 2018.9.0.3/05-Dec-2018 and APEX5_2023.9-2'
_computing_data_reduction 'SAINT V8.40B'
_computing_structure_refinement 'SHELXL-2019/2 (Sheldrick, 2019)'
_computing_structure_solution 'SHELXT 2018/2 (Sheldrick, 2018)'
_diffrn_ambient_environment N~2~
_diffrn_ambient_temperature 100(2)
_diffrn_detector CCD
_diffrn_detector_area_resol_mean 8.3
_diffrn_detector_type 'Bruker APEXII'
_diffrn_measured_fraction_theta_full 1.000
_diffrn_measured_fraction_theta_max 1.000
_diffrn_measurement_device 'three-circle diffractometer'
_diffrn_measurement_device_type 'Bruker APEX2 QUAZAR'
_diffrn_measurement_method '\w and \f scans'
_diffrn_measurement_specimen_support 'MiTeGen micromount'
_diffrn_radiation_monochromator 'mirror optics'
_diffrn_radiation_probe x-ray
_diffrn_radiation_type MoK\a
_diffrn_radiation_wavelength 0.71073
_diffrn_reflns_av_R_equivalents 0.0551
_diffrn_reflns_av_unetI/netI 0.0347
_diffrn_reflns_Laue_measured_fraction_full 1.000
_diffrn_reflns_Laue_measured_fraction_max 1.000
_diffrn_reflns_limit_h_max 13
_diffrn_reflns_limit_h_min -13
_diffrn_reflns_limit_k_max 33
_diffrn_reflns_limit_k_min -33
_diffrn_reflns_limit_l_max 17
_diffrn_reflns_limit_l_min -17
_diffrn_reflns_number 62376
_diffrn_reflns_point_group_measured_fraction_full 1.000
_diffrn_reflns_point_group_measured_fraction_max 1.000
_diffrn_reflns_theta_full 25.242
_diffrn_reflns_theta_max 30.041
_diffrn_reflns_theta_min 1.705
_diffrn_source 'microfocus sealed X-ray tube'
_diffrn_source_current 0.6
_diffrn_source_type 'Incoatec I\ms'
_diffrn_source_voltage 50.0
_exptl_absorpt_coefficient_mu 0.224
_exptl_absorpt_correction_T_max 0.746
_exptl_absorpt_correction_T_min 0.7051
_exptl_absorpt_correction_type multi-scan
_exptl_absorpt_process_details
;SADABS-2016/2 - Bruker AXS area detector scaling and absorption correction: 
Krause, L., Herbst-Irmer, R., Sheldrick G.M. & Stalke D., J. Appl. Cryst. 48 
(2015) 3-10
;
_exptl_crystal_colour colourless
_exptl_crystal_density_diffrn 1.315
_exptl_crystal_description block
_exptl_crystal_F_000 1200
_exptl_crystal_recrystallization_method
'Crystals were obtained at room temperature from a mixture of dichloromethane and ethanol by slow solvent evaporation.'
_exptl_crystal_size_max 0.777
_exptl_crystal_size_mid 0.534
_exptl_crystal_size_min 0.190
_refine_diff_density_max 0.450
_refine_diff_density_min -0.349
_refine_diff_density_rms 0.055
_refine_ls_extinction_method none
_refine_ls_goodness_of_fit_ref 1.031
_refine_ls_hydrogen_treatment mixed
_refine_ls_matrix_type full
_refine_ls_number_parameters 375
_refine_ls_number_reflns 8434
_refine_ls_number_restraints 12
_refine_ls_restrained_S_all 1.034
_refine_ls_R_factor_all 0.0503
_refine_ls_R_factor_gt 0.0400
_refine_ls_shift/su_max 0.002
_refine_ls_shift/su_mean 0.000
_refine_ls_structure_factor_coef Fsqd
_refine_ls_weighting_details 'w=1/[\s^2^(Fo^2^)+(0.0377P)^2^+1.4959P] where P=(Fo^2^+2Fc^2^)/3'
_refine_ls_weighting_scheme calc
_refine_ls_wR_factor_gt 0.0919
_refine_ls_wR_factor_ref 0.0971
_reflns_Friedel_coverage 0.000
_reflns_number_gt 7054
_reflns_number_total 8434
_reflns_threshold_expression 'I > 2\s(I)'
_cod_data_source_file d4sc08530b2.cif
_cod_data_source_block Eisenreich_TSC_4_a
_cod_original_sg_symbol_H-M 'P 21/n'
_cod_database_code 1573706
_shelx_shelxl_version_number 2019/3
_shelx_space_group_comment
;
The symmetry employed for this shelxl refinement is uniquely defined
by the following loop, which should always be used as a source of
symmetry information in preference to the above space-group names.
They are only intended as comments.
;
_shelx_estimated_absorpt_t_min 0.845
_shelx_estimated_absorpt_t_max 0.959
_olex2_diffrn_ambient_temperature_device 'Oxford Cryostream 800'

loop_
_space_group_symop_operation_xyz
'x, y, z'
'-x+1/2, y+1/2, -z+1/2'
'-x, -y, -z'
'x-1/2, -y-1/2, z-1/2'

loop_
_atom_site_label
_atom_site_type_symbol
_atom_site_fract_x
_atom_site_fract_y
_atom_site_fract_z
_atom_site_U_iso_or_equiv
_atom_site_adp_type
_atom_site_occupancy
_atom_site_site_symmetry_order
_atom_site_calc_flag
_atom_site_refinement_flags_posn
_atom_site_refinement_flags_adp
_atom_site_refinement_flags_occupancy
_atom_site_disorder_assembly
_atom_site_disorder_group
S1 S 0.83810(3) 0.49930(2) 0.65025(3) 0.01550(7) Uani 1 1 d . . . . .
S2 S 0.55076(3) 0.87514(2) 1.09134(3) 0.01511(7) Uani 1 1 d . . . . .
O1 O 0.44241(10) 0.68797(4) 0.81359(8) 0.0208(2) Uani 1 1 d . . . . .
O2 O 0.51691(10) 0.63613(4) 1.31619(8) 0.0230(2) Uani 1 1 d . . . . .
N1 N 0.68926(12) 0.56808(5) 0.50782(9) 0.0168(2) Uani 1 1 d D . . . .
H1N H 0.6676(16) 0.5793(7) 0.4420(11) 0.020 Uiso 1 1 d D U . . .
N2 N 0.82288(11) 0.50461(5) 0.43493(9) 0.0153(2) Uani 1 1 d D . . . .
H2N H 0.8752(15) 0.4758(6) 0.4419(13) 0.018 Uiso 1 1 d D U . . .
N3 N 0.76431(11) 0.52308(5) 0.33271(9) 0.0152(2) Uani 1 1 d D . . . .
N4 N 0.51884(13) 0.78357(5) 0.96535(9) 0.0186(2) Uani 1 1 d D . . . .
H4N H 0.5089(17) 0.7696(7) 0.9019(11) 0.022 Uiso 1 1 d D U . . .
N5 N 0.52852(12) 0.86760(5) 0.87740(9) 0.0170(2) Uani 1 1 d D . . . .
H5N H 0.5443(17) 0.9031(5) 0.8798(13) 0.020 Uiso 1 1 d D U . . .
N6 N 0.51627(11) 0.83910(5) 0.77934(9) 0.0164(2) Uani 1 1 d D . . . .
C1 C 0.77930(13) 0.52605(5) 0.52544(10) 0.0135(2) Uani 1 1 d D . . . .
C2 C 0.62837(13) 0.59602(5) 0.59147(10) 0.0150(2) Uani 1 1 d D . . . .
C3 C 0.49935(14) 0.58048(6) 0.61076(11) 0.0200(3) Uani 1 1 d . . . . .
H3 H 0.455292 0.549223 0.573160 0.024 Uiso 1 1 calc R U . . .
C4 C 0.43335(14) 0.61023(6) 0.68482(11) 0.0194(3) Uani 1 1 d . . . . .
H4 H 0.344031 0.599817 0.696789 0.023 Uiso 1 1 calc R U . . .
C5 C 0.49946(13) 0.65525(5) 0.74098(10) 0.0152(2) Uani 1 1 d . . . . .
C6 C 0.63167(13) 0.66952(6) 0.72504(11) 0.0174(3) Uani 1 1 d . . . . .
H6 H 0.678314 0.699247 0.765933 0.021 Uiso 1 1 calc R U . . .
C7 C 0.69517(13) 0.64035(6) 0.64949(11) 0.0177(3) Uani 1 1 d . . . . .
H7 H 0.784489 0.650679 0.637386 0.021 Uiso 1 1 calc R U . . .
C8 C 0.30540(14) 0.67453(7) 0.82952(13) 0.0257(3) Uani 1 1 d . . . . .
H8A H 0.246470 0.673161 0.758325 0.039 Uiso 1 1 calc R U . . .
H8B H 0.271560 0.703247 0.875505 0.039 Uiso 1 1 calc R U . . .
H8C H 0.304546 0.638018 0.865620 0.039 Uiso 1 1 calc R U . . .
C9 C 0.80078(13) 0.49652(5) 0.25124(10) 0.0150(2) Uani 1 1 d . . . . .
H9 H 0.865092 0.466907 0.265327 0.018 Uiso 1 1 calc R U . . .
C10 C 0.74660(13) 0.51033(5) 0.13727(10) 0.0151(2) Uani 1 1 d . . . . .
C11 C 0.79115(15) 0.47862(6) 0.05433(11) 0.0207(3) Uani 1 1 d . . . . .
H11 H 0.852927 0.448476 0.072806 0.025 Uiso 1 1 calc R U . . .
C12 C 0.74559(17) 0.49090(6) -0.05521(12) 0.0256(3) Uani 1 1 d . . . . .
H12 H 0.776470 0.469200 -0.111255 0.031 Uiso 1 1 calc R U . . .
C13 C 0.65551(16) 0.53461(7) -0.08269(12) 0.0267(3) Uani 1 1 d . . . . .
H13 H 0.625021 0.543171 -0.157533 0.032 Uiso 1 1 calc R U . . .
C14 C 0.60969(16) 0.56597(7) -0.00060(12) 0.0266(3) Uani 1 1 d . . . . .
H14 H 0.547294 0.595860 -0.019563 0.032 Uiso 1 1 calc R U . . .
C15 C 0.65426(14) 0.55401(6) 0.10878(11) 0.0208(3) Uani 1 1 d . . . . .
H15 H 0.621993 0.575532 0.164442 0.025 Uiso 1 1 calc R U . . .
C16 C 0.53269(12) 0.83930(5) 0.97310(10) 0.0136(2) Uani 1 1 d D . . . .
C17 C 0.51696(14) 0.74789(5) 1.05871(10) 0.0158(2) Uani 1 1 d D . . . .
C18 C 0.63837(14) 0.72825(6) 1.11792(12) 0.0206(3) Uani 1 1 d . . . . .
H18 H 0.723610 0.739853 1.098740 0.025 Uiso 1 1 calc R U . . .
C19 C 0.63510(14) 0.69184(6) 1.20470(12) 0.0205(3) Uani 1 1 d . . . . .
H19 H 0.718086 0.679069 1.246023 0.025 Uiso 1 1 calc R U . . .
C20 C 0.51003(14) 0.67386(5) 1.23157(11) 0.0167(2) Uani 1 1 d . . . . .
C21 C 0.38833(14) 0.69380(6) 1.17352(11) 0.0185(3) Uani 1 1 d . . . . .
H21 H 0.302985 0.681995 1.192188 0.022 Uiso 1 1 calc R U . . .
C22 C 0.39303(14) 0.73128(6) 1.08766(11) 0.0175(3) Uani 1 1 d . . . . .
H22 H 0.310289 0.745598 1.048529 0.021 Uiso 1 1 calc R U . . .
C23 C 0.3929(2) 0.60856(10) 1.32923(16) 0.0504(6) Uani 1 1 d . . . . .
H23A H 0.347503 0.595462 1.257694 0.076 Uiso 1 1 calc R U . . .
H23B H 0.332662 0.634710 1.360415 0.076 Uiso 1 1 calc R U . . .
H23C H 0.412916 0.576499 1.378570 0.076 Uiso 1 1 calc R U . . .
C24 C 0.49796(13) 0.87025(6) 0.69365(10) 0.0162(2) Uani 1 1 d . . . . .
H24 H 0.491135 0.909631 0.702092 0.019 Uiso 1 1 calc R U . . .
C25 C 0.48734(13) 0.84661(5) 0.58317(10) 0.0152(2) Uani 1 1 d . . . . .
C26 C 0.50965(14) 0.78969(6) 0.56453(11) 0.0185(3) Uani 1 1 d . . . . .
H26 H 0.530223 0.764732 0.624672 0.022 Uiso 1 1 calc R U . . .
C27 C 0.50159(14) 0.76988(6) 0.45795(12) 0.0213(3) Uani 1 1 d . . . . .
H27 H 0.516543 0.731294 0.445363 0.026 Uiso 1 1 calc R U . . .
C28 C 0.47167(14) 0.80630(6) 0.36920(11) 0.0213(3) Uani 1 1 d . . . . .
H28 H 0.468184 0.792694 0.296473 0.026 Uiso 1 1 calc R U . . .
C29 C 0.44704(14) 0.86241(6) 0.38745(11) 0.0207(3) Uani 1 1 d . . . . .
H29 H 0.425185 0.887177 0.327138 0.025 Uiso 1 1 calc R U . . .
C30 C 0.45434(13) 0.88242(6) 0.49398(11) 0.0178(3) Uani 1 1 d . . . . .
H30 H 0.436684 0.920831 0.506090 0.021 Uiso 1 1 calc R U . . .

loop_
_atom_site_aniso_label
_atom_site_aniso_U_11
_atom_site_aniso_U_22
_atom_site_aniso_U_33
_atom_site_aniso_U_23
_atom_site_aniso_U_13
_atom_site_aniso_U_12
S1 0.01975(15) 0.01465(15) 0.01222(14) 0.00160(11) 0.00284(11) 0.00164(11)
S2 0.02063(15) 0.01315(14) 0.01150(14) -0.00163(11) 0.00219(11) -0.00126(11)
O1 0.0179(5) 0.0228(5) 0.0222(5) -0.0104(4) 0.0049(4) -0.0008(4)
O2 0.0245(5) 0.0218(5) 0.0214(5) 0.0087(4) -0.0009(4) -0.0065(4)
N1 0.0199(5) 0.0191(5) 0.0113(5) 0.0003(4) 0.0020(4) 0.0057(4)
N2 0.0185(5) 0.0155(5) 0.0119(5) 0.0009(4) 0.0024(4) 0.0045(4)
N3 0.0179(5) 0.0149(5) 0.0123(5) 0.0011(4) 0.0007(4) 0.0008(4)
N4 0.0302(6) 0.0142(5) 0.0118(5) -0.0022(4) 0.0041(4) -0.0038(4)
N5 0.0265(6) 0.0135(5) 0.0109(5) -0.0012(4) 0.0025(4) -0.0030(4)
N6 0.0196(5) 0.0177(5) 0.0120(5) -0.0030(4) 0.0023(4) -0.0028(4)
C1 0.0140(5) 0.0130(6) 0.0136(6) -0.0004(4) 0.0025(4) -0.0017(4)
C2 0.0166(6) 0.0150(6) 0.0133(6) 0.0001(5) 0.0015(4) 0.0048(5)
C3 0.0198(6) 0.0178(6) 0.0224(7) -0.0075(5) 0.0036(5) -0.0026(5)
C4 0.0164(6) 0.0201(6) 0.0223(7) -0.0056(5) 0.0050(5) -0.0033(5)
C5 0.0172(6) 0.0146(6) 0.0138(6) -0.0013(5) 0.0021(5) 0.0025(5)
C6 0.0166(6) 0.0154(6) 0.0195(6) -0.0043(5) 0.0006(5) -0.0020(5)
C7 0.0147(6) 0.0182(6) 0.0203(6) -0.0011(5) 0.0029(5) -0.0006(5)
C8 0.0172(6) 0.0363(8) 0.0241(7) -0.0124(6) 0.0045(5) 0.0005(6)
C9 0.0177(6) 0.0126(6) 0.0148(6) 0.0011(4) 0.0027(5) 0.0004(4)
C10 0.0183(6) 0.0133(6) 0.0137(6) 0.0015(4) 0.0019(5) -0.0012(4)
C11 0.0281(7) 0.0181(6) 0.0161(6) -0.0002(5) 0.0043(5) 0.0033(5)
C12 0.0381(8) 0.0249(7) 0.0140(6) -0.0031(5) 0.0048(6) -0.0017(6)
C13 0.0315(8) 0.0307(8) 0.0161(7) 0.0038(6) -0.0032(6) -0.0049(6)
C14 0.0266(7) 0.0278(8) 0.0235(7) 0.0058(6) -0.0027(6) 0.0051(6)
C15 0.0230(7) 0.0207(7) 0.0185(6) 0.0010(5) 0.0020(5) 0.0044(5)
C16 0.0129(5) 0.0139(6) 0.0140(6) -0.0007(4) 0.0018(4) -0.0009(4)
C17 0.0238(6) 0.0101(5) 0.0138(6) -0.0008(4) 0.0039(5) -0.0010(5)
C18 0.0184(6) 0.0191(6) 0.0253(7) 0.0019(5) 0.0067(5) -0.0017(5)
C19 0.0172(6) 0.0186(6) 0.0253(7) 0.0033(5) 0.0015(5) 0.0026(5)
C20 0.0222(6) 0.0125(6) 0.0152(6) 0.0002(5) 0.0015(5) -0.0013(5)
C21 0.0173(6) 0.0218(7) 0.0164(6) 0.0001(5) 0.0028(5) -0.0040(5)
C22 0.0184(6) 0.0180(6) 0.0154(6) -0.0009(5) 0.0001(5) 0.0007(5)
C23 0.0383(10) 0.0673(14) 0.0399(10) 0.0329(10) -0.0135(8) -0.0311(10)
C24 0.0171(6) 0.0172(6) 0.0143(6) -0.0018(5) 0.0026(5) -0.0011(5)
C25 0.0138(6) 0.0178(6) 0.0137(6) -0.0014(5) 0.0014(4) -0.0019(4)
C26 0.0204(6) 0.0183(6) 0.0162(6) -0.0001(5) 0.0006(5) 0.0002(5)
C27 0.0231(7) 0.0193(6) 0.0211(7) -0.0062(5) 0.0014(5) 0.0005(5)
C28 0.0203(6) 0.0278(7) 0.0153(6) -0.0059(5) 0.0008(5) -0.0023(5)
C29 0.0229(7) 0.0254(7) 0.0129(6) 0.0010(5) -0.0002(5) -0.0022(5)
C30 0.0189(6) 0.0181(6) 0.0160(6) -0.0002(5) 0.0010(5) -0.0002(5)

loop_
_atom_type_symbol
_atom_type_description
_atom_type_scat_dispersion_real
_atom_type_scat_dispersion_imag
_atom_type_scat_source
C C 0.0033 0.0016 'International Tables Vol C Tables 4.2.6.8 and 6.1.1.4'
H H 0.0000 0.0000 'International Tables Vol C Tables 4.2.6.8 and 6.1.1.4'
N N 0.0061 0.0033 'International Tables Vol C Tables 4.2.6.8 and 6.1.1.4'
O O 0.0106 0.0060 'International Tables Vol C Tables 4.2.6.8 and 6.1.1.4'
S S 0.1246 0.1234 'International Tables Vol C Tables 4.2.6.8 and 6.1.1.4'

loop_
_geom_angle_atom_site_label_1
_geom_angle_atom_site_label_2
_geom_angle_atom_site_label_3
_geom_angle
_geom_angle_site_symmetry_1
_geom_angle_site_symmetry_3
_geom_angle_publ_flag
C5 O1 C8 116.77(11) . . ?
C20 O2 C23 116.32(12) . . ?
C1 N1 C2 124.93(12) . . ?
C1 N1 H1N 117.3(11) . . ?
C2 N1 H1N 117.8(11) . . ?
C1 N2 N3 119.35(12) . . ?
C1 N2 H2N 118.8(10) . . ?
N3 N2 H2N 120.9(10) . . ?
C9 N3 N2 115.36(12) . . ?
C16 N4 C17 123.10(12) . . ?
C16 N4 H4N 117.2(11) . . ?
C17 N4 H4N 119.7(11) . . ?
C16 N5 N6 120.35(12) . . ?
C16 N5 H5N 118.6(11) . . ?
N6 N5 H5N 120.6(11) . . ?
C24 N6 N5 114.83(13) . . ?
N1 C1 N2 115.78(12) . . ?
N1 C1 S1 124.26(10) . . ?
N2 C1 S1 119.95(11) . . ?
C3 C2 C7 119.77(12) . . ?
C3 C2 N1 119.68(12) . . ?
C7 C2 N1 120.47(12) . . ?
C2 C3 C4 120.63(13) . . ?
C2 C3 H3 119.7 . . ?
C4 C3 H3 119.7 . . ?
C5 C4 C3 119.35(13) . . ?
C5 C4 H4 120.3 . . ?
C3 C4 H4 120.3 . . ?
O1 C5 C4 123.92(12) . . ?
O1 C5 C6 115.98(12) . . ?
C4 C5 C6 120.09(12) . . ?
C7 C6 C5 119.99(12) . . ?
C7 C6 H6 120.0 . . ?
C5 C6 H6 120.0 . . ?
C6 C7 C2 120.09(13) . . ?
C6 C7 H7 120.0 . . ?
C2 C7 H7 120.0 . . ?
O1 C8 H8A 109.5 . . ?
O1 C8 H8B 109.5 . . ?
H8A C8 H8B 109.5 . . ?
O1 C8 H8C 109.5 . . ?
H8A C8 H8C 109.5 . . ?
H8B C8 H8C 109.5 . . ?
N3 C9 C10 122.28(13) . . ?
N3 C9 H9 118.9 . . ?
C10 C9 H9 118.9 . . ?
C11 C10 C15 119.12(13) . . ?
C11 C10 C9 118.07(13) . . ?
C15 C10 C9 122.81(12) . . ?
C12 C11 C10 120.37(14) . . ?
C12 C11 H11 119.8 . . ?
C10 C11 H11 119.8 . . ?
C13 C12 C11 120.14(14) . . ?
C13 C12 H12 119.9 . . ?
C11 C12 H12 119.9 . . ?
C12 C13 C14 119.80(14) . . ?
C12 C13 H13 120.1 . . ?
C14 C13 H13 120.1 . . ?
C15 C14 C13 120.51(15) . . ?
C15 C14 H14 119.7 . . ?
C13 C14 H14 119.7 . . ?
C14 C15 C10 120.06(13) . . ?
C14 C15 H15 120.0 . . ?
C10 C15 H15 120.0 . . ?
N4 C16 N5 116.34(12) . . ?
N4 C16 S2 124.43(10) . . ?
N5 C16 S2 119.21(11) . . ?
C22 C17 C18 119.74(13) . . ?
C22 C17 N4 119.63(12) . . ?
C18 C17 N4 120.59(12) . . ?
C19 C18 C17 120.07(13) . . ?
C19 C18 H18 120.0 . . ?
C17 C18 H18 120.0 . . ?
C18 C19 C20 120.04(13) . . ?
C18 C19 H19 120.0 . . ?
C20 C19 H19 120.0 . . ?
O2 C20 C21 123.92(12) . . ?
O2 C20 C19 115.90(12) . . ?
C21 C20 C19 120.18(13) . . ?
C20 C21 C22 119.21(13) . . ?
C20 C21 H21 120.4 . . ?
C22 C21 H21 120.4 . . ?
C17 C22 C21 120.72(13) . . ?
C17 C22 H22 119.6 . . ?
C21 C22 H22 119.6 . . ?
O2 C23 H23A 109.5 . . ?
O2 C23 H23B 109.5 . . ?
H23A C23 H23B 109.5 . . ?
O2 C23 H23C 109.5 . . ?
H23A C23 H23C 109.5 . . ?
H23B C23 H23C 109.5 . . ?
N6 C24 C25 121.65(13) . . ?
N6 C24 H24 119.2 . . ?
C25 C24 H24 119.2 . . ?
C30 C25 C26 119.34(13) . . ?
C30 C25 C24 118.29(13) . . ?
C26 C25 C24 122.37(12) . . ?
C27 C26 C25 119.83(13) . . ?
C27 C26 H26 120.1 . . ?
C25 C26 H26 120.1 . . ?
C26 C27 C28 120.41(14) . . ?
C26 C27 H27 119.8 . . ?
C28 C27 H27 119.8 . . ?
C29 C28 C27 119.82(13) . . ?
C29 C28 H28 120.1 . . ?
C27 C28 H28 120.1 . . ?
C28 C29 C30 120.00(13) . . ?
C28 C29 H29 120.0 . . ?
C30 C29 H29 120.0 . . ?
C29 C30 C25 120.56(14) . . ?
C29 C30 H30 119.7 . . ?
C25 C30 H30 119.7 . . ?

loop_
_geom_bond_atom_site_label_1
_geom_bond_atom_site_label_2
_geom_bond_distance
_geom_bond_site_symmetry_2
_geom_bond_publ_flag
S1 C1 1.6887(17) . ?
S2 C16 1.6778(17) . ?
O1 C5 1.3715(17) . ?
O1 C8 1.434(2) . ?
O2 C20 1.3732(18) . ?
O2 C23 1.422(2) . ?
N1 C1 1.3381(18) . ?
N1 C2 1.4341(18) . ?
N1 H1N 0.851(12) . ?
N2 C1 1.3554(18) . ?
N2 N3 1.3798(17) . ?
N2 H2N 0.857(12) . ?
N3 C9 1.2845(18) . ?
N4 C16 1.340(2) . ?
N4 C17 1.4350(19) . ?
N4 H4N 0.844(13) . ?
N5 C16 1.3557(18) . ?
N5 N6 1.3776(17) . ?
N5 H5N 0.862(13) . ?
N6 C24 1.2834(19) . ?
C2 C3 1.383(2) . ?
C2 C7 1.389(2) . ?
C3 C4 1.394(2) . ?
C3 H3 0.9500 . ?
C4 C5 1.389(2) . ?
C4 H4 0.9500 . ?
C5 C6 1.393(2) . ?
C6 C7 1.386(2) . ?
C6 H6 0.9500 . ?
C7 H7 0.9500 . ?
C8 H8A 0.9800 . ?
C8 H8B 0.9800 . ?
C8 H8C 0.9800 . ?
C9 C10 1.466(2) . ?
C9 H9 0.9500 . ?
C10 C11 1.396(2) . ?
C10 C15 1.397(2) . ?
C11 C12 1.391(2) . ?
C11 H11 0.9500 . ?
C12 C13 1.382(2) . ?
C12 H12 0.9500 . ?
C13 C14 1.389(2) . ?
C13 H13 0.9500 . ?
C14 C15 1.386(2) . ?
C14 H14 0.9500 . ?
C15 H15 0.9500 . ?
C17 C22 1.384(2) . ?
C17 C18 1.391(2) . ?
C18 C19 1.383(2) . ?
C18 H18 0.9500 . ?
C19 C20 1.395(2) . ?
C19 H19 0.9500 . ?
C20 C21 1.390(2) . ?
C21 C22 1.393(2) . ?
C21 H21 0.9500 . ?
C22 H22 0.9500 . ?
C23 H23A 0.9800 . ?
C23 H23B 0.9800 . ?
C23 H23C 0.9800 . ?
C24 C25 1.464(2) . ?
C24 H24 0.9500 . ?
C25 C30 1.394(2) . ?
C25 C26 1.402(2) . ?
C26 C27 1.388(2) . ?
C26 H26 0.9500 . ?
C27 C28 1.395(2) . ?
C27 H27 0.9500 . ?
C28 C29 1.387(2) . ?
C28 H28 0.9500 . ?
C29 C30 1.390(2) . ?
C29 H29 0.9500 . ?
C30 H30 0.9500 . ?

loop_
_geom_torsion_atom_site_label_1
_geom_torsion_atom_site_label_2
_geom_torsion_atom_site_label_3
_geom_torsion_atom_site_label_4
_geom_torsion
_geom_torsion_site_symmetry_1
_geom_torsion_site_symmetry_2
_geom_torsion_site_symmetry_3
_geom_torsion_site_symmetry_4
_geom_torsion_publ_flag
C1 N2 N3 C9 -172.88(12) . . . . ?
C16 N5 N6 C24 172.54(12) . . . . ?
C2 N1 C1 N2 178.81(12) . . . . ?
C2 N1 C1 S1 -0.81(19) . . . . ?
N3 N2 C1 N1 -5.89(17) . . . . ?
N3 N2 C1 S1 173.76(9) . . . . ?
C1 N1 C2 C3 -97.73(17) . . . . ?
C1 N1 C2 C7 85.42(18) . . . . ?
C7 C2 C3 C4 2.5(2) . . . . ?
N1 C2 C3 C4 -174.37(13) . . . . ?
C2 C3 C4 C5 -1.2(2) . . . . ?
C8 O1 C5 C4 -1.08(19) . . . . ?
C8 O1 C5 C6 178.88(12) . . . . ?
C3 C4 C5 O1 178.47(13) . . . . ?
C3 C4 C5 C6 -1.5(2) . . . . ?
O1 C5 C6 C7 -177.13(12) . . . . ?
C4 C5 C6 C7 2.8(2) . . . . ?
C5 C6 C7 C2 -1.5(2) . . . . ?
C3 C2 C7 C6 -1.2(2) . . . . ?
N1 C2 C7 C6 175.69(12) . . . . ?
N2 N3 C9 C10 179.10(11) . . . . ?
N3 C9 C10 C11 -179.22(13) . . . . ?
N3 C9 C10 C15 1.6(2) . . . . ?
C15 C10 C11 C12 0.9(2) . . . . ?
C9 C10 C11 C12 -178.35(13) . . . . ?
C10 C11 C12 C13 -0.1(2) . . . . ?
C11 C12 C13 C14 -0.5(2) . . . . ?
C12 C13 C14 C15 0.4(2) . . . . ?
C13 C14 C15 C10 0.4(2) . . . . ?
C11 C10 C15 C14 -1.0(2) . . . . ?
C9 C10 C15 C14 178.20(13) . . . . ?
C17 N4 C16 N5 -178.09(12) . . . . ?
C17 N4 C16 S2 0.45(19) . . . . ?
N6 N5 C16 N4 -2.57(18) . . . . ?
N6 N5 C16 S2 178.81(9) . . . . ?
C16 N4 C17 C22 96.42(16) . . . . ?
C16 N4 C17 C18 -85.90(17) . . . . ?
C22 C17 C18 C19 0.6(2) . . . . ?
N4 C17 C18 C19 -177.05(12) . . . . ?
C17 C18 C19 C20 1.3(2) . . . . ?
C23 O2 C20 C21 12.6(2) . . . . ?
C23 O2 C20 C19 -167.05(16) . . . . ?
C18 C19 C20 O2 177.61(13) . . . . ?
C18 C19 C20 C21 -2.0(2) . . . . ?
O2 C20 C21 C22 -178.81(12) . . . . ?
C19 C20 C21 C22 0.8(2) . . . . ?
C18 C17 C22 C21 -1.9(2) . . . . ?
N4 C17 C22 C21 175.83(12) . . . . ?
C20 C21 C22 C17 1.2(2) . . . . ?
N5 N6 C24 C25 178.04(11) . . . . ?
N6 C24 C25 C30 173.89(12) . . . . ?
N6 C24 C25 C26 -6.4(2) . . . . ?
C30 C25 C26 C27 1.4(2) . . . . ?
C24 C25 C26 C27 -178.35(12) . . . . ?
C25 C26 C27 C28 0.1(2) . . . . ?
C26 C27 C28 C29 -1.3(2) . . . . ?
C27 C28 C29 C30 1.0(2) . . . . ?
C28 C29 C30 C25 0.5(2) . . . . ?
C26 C25 C30 C29 -1.7(2) . . . . ?
C24 C25 C30 C29 178.05(12) . . . . ?
